data_7015332
loop_
_publ_author_name
'Wu, Chung-Yeh'
'Lin, Ying-Chih'
'Chou, Pi-Tai'
'Wang, Yu'
'Liu, Yi-Hung'

_publ_section_title
;
 One-pot synthesis of substituted benzene via intermolecular [2+2+2]
 cycloaddition catalyzed by air-stable Ru(II)-complex.
;
_journal_issue 14
_journal_name_full 'Dalton transactions (Cambridge, England : 2003)'
_journal_page_first 3748
_journal_page_last 3753
_journal_paper_doi 10.1039/c0dt01502d
_journal_volume 40
_journal_year 2011
_chemical_formula_sum 'C22 H16 O8 S2'
_chemical_formula_weight 472.47
_chemical_name_systematic
;
?
;
_space_group_IT_number 14
_symmetry_cell_setting monoclinic
_symmetry_space_group_name_Hall '-P 2ybc'
_symmetry_space_group_name_H-M 'P 1 21/c 1'
_atom_sites_solution_hydrogens geom
_atom_sites_solution_primary direct
_atom_sites_solution_secondary difmap
_audit_creation_method SHELXL-97
_cell_angle_alpha 90.00
_cell_angle_beta 91.567(4)
_cell_angle_gamma 90.00
_cell_formula_units_Z 4
_cell_length_a 9.0718(3)
_cell_length_b 19.0514(9)
_cell_length_c 11.6545(4)
_cell_measurement_reflns_used 2896
_cell_measurement_temperature 150(2)
_cell_measurement_theta_max 70.2321
_cell_measurement_theta_min 4.4465
_cell_volume 2013.50(14)
_computing_cell_refinement
;
CrysAlis RED, Oxford Diffraction Ltd.,
Version 1.171.32.29 (release 10-06-2008 CrysAlis171 .NET)
(compiled Jun 10 2008,16:49:55)
Empirical absorption correction using spherical harmonics,
implemented in SCALE3 ABSPACK scaling algorithm.
;
_computing_data_collection
;
CrysAlis RED, Oxford Diffraction Ltd.,
Version 1.171.32.29 (release 10-06-2008 CrysAlis171 .NET)
(compiled Jun 10 2008,16:49:55)
Empirical absorption correction using spherical harmonics,
implemented in SCALE3 ABSPACK scaling algorithm.
;
_computing_data_reduction
;
CrysAlis RED, Oxford Diffraction Ltd.,
Version 1.171.32.29 (release 10-06-2008 CrysAlis171 .NET)
(compiled Jun 10 2008,16:49:55)
Empirical absorption correction using spherical harmonics,
implemented in SCALE3 ABSPACK scaling algorithm.
;
_computing_molecular_graphics SHELXTL
_computing_publication_material SHELXTL
_computing_structure_refinement 'SHELXL-97 (Sheldrick, 1997)'
_computing_structure_solution 'SHELXS-97 (Sheldrick, 1990)'
_diffrn_ambient_temperature 150(2)
_diffrn_measured_fraction_theta_full 0.995
_diffrn_measured_fraction_theta_max 0.995
_diffrn_measurement_device_type 'Oxford Diffraction Gemini A'
_diffrn_measurement_method CCD
_diffrn_radiation_monochromator graphite
_diffrn_radiation_source 'fine-focus sealed tube'
_diffrn_radiation_type CuK\a
_diffrn_radiation_wavelength 1.54178
_diffrn_reflns_av_R_equivalents 0.0524
_diffrn_reflns_av_sigmaI/netI 0.0407
_diffrn_reflns_limit_h_max 10
_diffrn_reflns_limit_h_min -10
_diffrn_reflns_limit_k_max 22
_diffrn_reflns_limit_k_min -22
_diffrn_reflns_limit_l_max 10
_diffrn_reflns_limit_l_min -14
_diffrn_reflns_number 11482
_diffrn_reflns_theta_full 67.99
_diffrn_reflns_theta_max 67.99
_diffrn_reflns_theta_min 4.45
_exptl_absorpt_coefficient_mu 2.853
_exptl_absorpt_correction_T_max 1.00000
_exptl_absorpt_correction_T_min 0.79218
_exptl_absorpt_correction_type multi-scan
_exptl_absorpt_process_details
;
CrysAlis RED, Oxford Diffraction Ltd.,
Version 1.171.32.29 (release 10-06-2008 CrysAlis171 .NET)
(compiled Jun 10 2008,16:49:55)
Empirical absorption correction using spherical harmonics,
implemented in SCALE3 ABSPACK scaling algorithm.
;
_exptl_crystal_density_diffrn 1.559
_exptl_crystal_density_method 'not measured'
_exptl_crystal_F_000 976
_exptl_crystal_size_max 0.25
_exptl_crystal_size_mid 0.20
_exptl_crystal_size_min 0.15
_refine_diff_density_max 0.688
_refine_diff_density_min -0.506
_refine_diff_density_rms 0.097
_refine_ls_extinction_method none
_refine_ls_goodness_of_fit_ref 1.434
_refine_ls_hydrogen_treatment constr
_refine_ls_matrix_type full
_refine_ls_number_parameters 289
_refine_ls_number_reflns 3633
_refine_ls_number_restraints 0
_refine_ls_restrained_S_all 1.434
_refine_ls_R_factor_all 0.0882
_refine_ls_R_factor_gt 0.0668
_refine_ls_shift/su_max 0.015
_refine_ls_shift/su_mean 0.002
_refine_ls_structure_factor_coef Fsqd
_refine_ls_weighting_details 'calc w=1/[\s^2^(Fo^2^)+(0.1000P)^2^+0.0000P] where P=(Fo^2^+2Fc^2^)/3'
_refine_ls_weighting_scheme calc
_refine_ls_wR_factor_gt 0.1909
_refine_ls_wR_factor_ref 0.2088
_reflns_number_gt 2685
_reflns_number_total 3633
_reflns_threshold_expression >2sigma(I)
_cod_data_source_file c0dt01502d.txt
_cod_data_source_block ic13524
_cod_depositor_comments
;
The following automatic conversions were performed:
'_symmetry_cell_setting' value 'Monoclinic' changed to 'monoclinic'
according to '/home/saulius/struct/CIF-dictionaries/cif_core.dic'
dictionary named 'cif_core.dic' version 2.4.1 from 2010-06-29.

Automatic conversion script
Id: cif_fix_enum 1555 2011-01-17 13:19:09Z saulius 
;
_cod_original_sg_symbol_H-M P2(1)/c
_cod_database_code 7015332

loop_
_symmetry_equiv_pos_as_xyz
'x, y, z'
'-x, y+1/2, -z+1/2'
'-x, -y, -z'
'x, -y-1/2, z-1/2'

loop_
_atom_site_label
_atom_site_type_symbol
_atom_site_fract_x
_atom_site_fract_y
_atom_site_fract_z
_atom_site_U_iso_or_equiv
_atom_site_adp_type
_atom_site_occupancy
_atom_site_symmetry_multiplicity
_atom_site_calc_flag
_atom_site_refinement_flags
_atom_site_disorder_assembly
_atom_site_disorder_group
S1 S 0.47107(12) 0.62655(6) 0.54217(8) 0.0401(3) Uani 1 1 d . . .
S2 S 0.03740(12) 0.37509(6) 0.56864(9) 0.0422(3) Uani 1 1 d . . .
O1 O 0.3024(3) 0.68395(16) 0.3267(2) 0.0439(7) Uani 1 1 d . . .
O2 O 0.5085(3) 0.63110(16) 0.2689(3) 0.0455(7) Uani 1 1 d . . .
O3 O 0.3125(4) 0.51804(18) 0.0101(2) 0.0530(8) Uani 1 1 d . . .
O4 O 0.2725(4) 0.62336(17) 0.0889(2) 0.0492(8) Uani 1 1 d . . .
O5 O 0.0467(5) 0.4266(3) 0.0508(3) 0.0836(14) Uani 1 1 d . . .
O6 O 0.2439(6) 0.36350(19) 0.0986(3) 0.0745(13) Uani 1 1 d . . .
O7 O 0.1726(4) 0.30582(17) 0.3417(3) 0.0512(8) Uani 1 1 d . . .
O8 O -0.0430(3) 0.35812(16) 0.3019(3) 0.0487(8) Uani 1 1 d . . .
C1 C 0.4811(5) 0.6146(2) 0.6884(4) 0.0418(10) Uani 1 1 d . . .
H1A H 0.5433 0.6414 0.7385 0.050 Uiso 1 1 calc R . .
C2 C 0.3918(5) 0.5631(2) 0.7244(3) 0.0402(9) Uani 1 1 d . . .
H2A H 0.3824 0.5501 0.8026 0.048 Uiso 1 1 calc R . .
C3 C 0.3125(4) 0.5304(2) 0.6309(3) 0.0359(9) Uani 1 1 d . . .
C4 C 0.2112(4) 0.4743(2) 0.6383(3) 0.0370(9) Uani 1 1 d . . .
C5 C 0.1477(5) 0.4453(2) 0.7386(3) 0.0409(10) Uani 1 1 d . . .
H5A H 0.1694 0.4612 0.8144 0.049 Uiso 1 1 calc R . .
C6 C 0.0533(5) 0.3925(2) 0.7129(4) 0.0438(10) Uani 1 1 d . . .
H6A H 0.0007 0.3675 0.7692 0.053 Uiso 1 1 calc R . .
C7 C 0.1605(4) 0.4417(2) 0.5369(3) 0.0365(9) Uani 1 1 d . . .
C8 C 0.2020(4) 0.4668(2) 0.4261(3) 0.0340(8) Uani 1 1 d . . .
C9 C 0.1651(4) 0.4304(2) 0.3222(3) 0.0358(9) Uani 1 1 d . . .
C10 C 0.1964(5) 0.4581(2) 0.2157(3) 0.0381(9) Uani 1 1 d . . .
C11 C 0.2620(5) 0.5245(2) 0.2088(3) 0.0392(9) Uani 1 1 d . . .
C12 C 0.3068(4) 0.5590(2) 0.3093(3) 0.0350(9) Uani 1 1 d . . .
C13 C 0.2850(4) 0.5289(2) 0.4195(3) 0.0331(8) Uani 1 1 d . . .
C14 C 0.3440(4) 0.5589(2) 0.5252(3) 0.0338(8) Uani 1 1 d . . .
C15 C 0.3697(5) 0.6315(2) 0.3013(3) 0.0361(9) Uani 1 1 d . . .
C16 C 0.5767(6) 0.7001(3) 0.2623(5) 0.0626(13) Uani 1 1 d . . .
H16A H 0.6788 0.6950 0.2380 0.094 Uiso 1 1 calc R . .
H16B H 0.5759 0.7226 0.3379 0.094 Uiso 1 1 calc R . .
H16C H 0.5215 0.7291 0.2065 0.094 Uiso 1 1 calc R . .
C17 C 0.2866(5) 0.5533(2) 0.0924(3) 0.0407(10) Uani 1 1 d . . .
C18 C 0.3011(7) 0.6553(3) -0.0207(4) 0.0611(14) Uani 1 1 d . . .
H18A H 0.2881 0.7062 -0.0151 0.092 Uiso 1 1 calc R . .
H18B H 0.2322 0.6365 -0.0791 0.092 Uiso 1 1 calc R . .
H18C H 0.4025 0.6449 -0.0422 0.092 Uiso 1 1 calc R . .
C19 C 0.1520(6) 0.4164(3) 0.1106(4) 0.0504(12) Uani 1 1 d . . .
C20 C 0.2043(12) 0.3157(4) 0.0050(5) 0.108(3) Uani 1 1 d . . .
H20B H 0.2776 0.2780 0.0017 0.163 Uiso 1 1 calc R . .
H20C H 0.2018 0.3415 -0.0678 0.163 Uiso 1 1 calc R . .
H20D H 0.1069 0.2954 0.0181 0.163 Uiso 1 1 calc R . .
C21 C 0.1012(5) 0.3579(2) 0.3240(3) 0.0372(9) Uani 1 1 d . . .
C22 C -0.1135(6) 0.2902(3) 0.3011(5) 0.0647(15) Uani 1 1 d . . .
H22B H -0.2191 0.2958 0.2839 0.097 Uiso 1 1 calc R . .
H22C H -0.0994 0.2680 0.3765 0.097 Uiso 1 1 calc R . .
H22D H -0.0696 0.2605 0.2423 0.097 Uiso 1 1 calc R . .

loop_
_atom_site_aniso_label
_atom_site_aniso_U_11
_atom_site_aniso_U_22
_atom_site_aniso_U_33
_atom_site_aniso_U_23
_atom_site_aniso_U_13
_atom_site_aniso_U_12
S1 0.0472(6) 0.0367(6) 0.0361(5) -0.0017(4) -0.0012(4) -0.0036(4)
S2 0.0462(6) 0.0420(6) 0.0387(6) 0.0037(4) 0.0042(4) -0.0042(5)
O1 0.0566(18) 0.0351(17) 0.0398(15) 0.0030(12) 0.0006(12) 0.0067(14)
O2 0.0461(17) 0.0342(16) 0.0565(18) 0.0076(13) 0.0070(13) -0.0047(13)
O3 0.079(2) 0.0432(19) 0.0375(16) 0.0004(14) 0.0095(14) 0.0034(16)
O4 0.078(2) 0.0388(17) 0.0310(15) 0.0041(12) 0.0006(14) 0.0003(15)
O5 0.069(3) 0.130(4) 0.051(2) -0.023(2) -0.0131(18) -0.010(3)
O6 0.140(4) 0.043(2) 0.0391(18) -0.0104(15) -0.024(2) 0.017(2)
O7 0.0493(17) 0.0353(18) 0.069(2) 0.0120(15) 0.0031(14) 0.0037(14)
O8 0.0443(17) 0.0347(17) 0.067(2) 0.0033(14) -0.0082(14) -0.0035(13)
C1 0.049(2) 0.038(2) 0.038(2) -0.0038(17) -0.0045(17) 0.0048(19)
C2 0.051(2) 0.036(2) 0.033(2) -0.0015(17) -0.0014(16) 0.0039(19)
C3 0.043(2) 0.032(2) 0.0325(19) -0.0040(15) 0.0013(15) 0.0116(17)
C4 0.042(2) 0.035(2) 0.034(2) 0.0033(16) 0.0033(15) 0.0053(17)
C5 0.052(2) 0.040(2) 0.0306(19) 0.0033(16) 0.0052(16) 0.0077(19)
C6 0.045(2) 0.044(3) 0.043(2) 0.0091(18) 0.0091(17) 0.0025(19)
C7 0.040(2) 0.035(2) 0.035(2) 0.0003(16) 0.0027(15) 0.0074(17)
C8 0.0355(19) 0.035(2) 0.0318(19) -0.0008(15) 0.0010(14) 0.0053(16)
C9 0.036(2) 0.038(2) 0.0336(19) 0.0021(16) -0.0038(14) 0.0058(16)
C10 0.043(2) 0.039(2) 0.0317(19) 0.0011(16) -0.0006(15) 0.0012(18)
C11 0.044(2) 0.041(2) 0.032(2) 0.0062(17) -0.0012(16) -0.0007(18)
C12 0.036(2) 0.034(2) 0.035(2) 0.0010(16) 0.0033(15) 0.0062(16)
C13 0.0348(19) 0.031(2) 0.0333(19) 0.0014(15) 0.0009(14) 0.0037(16)
C14 0.037(2) 0.029(2) 0.036(2) 0.0028(15) 0.0042(15) 0.0026(15)
C15 0.046(2) 0.033(2) 0.0301(18) 0.0055(16) -0.0010(15) 0.0034(18)
C16 0.059(3) 0.042(3) 0.087(4) 0.008(3) 0.010(3) -0.009(2)
C17 0.050(2) 0.041(2) 0.031(2) -0.0003(17) 0.0013(16) 0.0021(18)
C18 0.103(4) 0.044(3) 0.036(2) 0.008(2) 0.009(2) 0.002(3)
C19 0.065(3) 0.053(3) 0.033(2) 0.0021(19) -0.004(2) -0.008(2)
C20 0.227(10) 0.054(4) 0.043(3) -0.018(3) -0.032(4) 0.005(5)
C21 0.046(2) 0.035(2) 0.0311(19) 0.0037(16) 0.0005(15) -0.0021(18)
C22 0.059(3) 0.043(3) 0.091(4) 0.006(3) -0.015(3) -0.015(2)

loop_
_atom_type_symbol
_atom_type_description
_atom_type_scat_dispersion_real
_atom_type_scat_dispersion_imag
_atom_type_scat_source
C C 0.0181 0.0091 'International Tables Vol C Tables 4.2.6.8 and 6.1.1.4'
H H 0.0000 0.0000 'International Tables Vol C Tables 4.2.6.8 and 6.1.1.4'
O O 0.0492 0.0322 'International Tables Vol C Tables 4.2.6.8 and 6.1.1.4'
S S 0.3331 0.5567 'International Tables Vol C Tables 4.2.6.8 and 6.1.1.4'

loop_
_geom_angle_atom_site_label_1
_geom_angle_atom_site_label_2
_geom_angle_atom_site_label_3
_geom_angle
_geom_angle_site_symmetry_1
_geom_angle_site_symmetry_3
_geom_angle_publ_flag
C1 S1 C14 91.8(2) . . ?
C6 S2 C7 91.7(2) . . ?
C15 O2 C16 114.7(4) . . ?
C17 O4 C18 115.3(4) . . ?
C19 O6 C20 114.4(5) . . ?
C21 O8 C22 115.7(4) . . ?
C2 C1 S1 112.9(3) . . ?
C1 C2 C3 111.9(4) . . ?
C14 C3 C4 120.1(3) . . ?
C14 C3 C2 113.3(4) . . ?
C4 C3 C2 126.6(4) . . ?
C7 C4 C3 118.8(4) . . ?
C7 C4 C5 112.9(4) . . ?
C3 C4 C5 128.3(4) . . ?
C6 C5 C4 111.9(4) . . ?
C5 C6 S2 113.4(3) . . ?
C4 C7 C8 121.5(4) . . ?
C4 C7 S2 110.0(3) . . ?
C8 C7 S2 128.3(3) . . ?
C13 C8 C9 118.4(3) . . ?
C13 C8 C7 118.9(3) . . ?
C9 C8 C7 122.7(4) . . ?
C10 C9 C8 121.7(4) . . ?
C10 C9 C21 117.0(3) . . ?
C8 C9 C21 121.1(4) . . ?
C9 C10 C11 119.6(4) . . ?
C9 C10 C19 118.1(4) . . ?
C11 C10 C19 122.3(4) . . ?
C12 C11 C10 119.5(4) . . ?
C12 C11 C17 123.0(4) . . ?
C10 C11 C17 117.4(4) . . ?
C11 C12 C13 121.5(4) . . ?
C11 C12 C15 119.1(3) . . ?
C13 C12 C15 119.3(3) . . ?
C8 C13 C12 118.4(3) . . ?
C8 C13 C14 118.1(3) . . ?
C12 C13 C14 123.4(4) . . ?
C3 C14 C13 121.5(4) . . ?
C3 C14 S1 110.1(3) . . ?
C13 C14 S1 128.2(3) . . ?
O1 C15 O2 124.4(4) . . ?
O1 C15 C12 123.3(4) . . ?
O2 C15 C12 112.2(3) . . ?
O3 C17 O4 123.6(4) . . ?
O3 C17 C11 124.1(4) . . ?
O4 C17 C11 112.3(4) . . ?
O5 C19 O6 124.5(5) . . ?
O5 C19 C10 125.9(5) . . ?
O6 C19 C10 109.5(4) . . ?
O7 C21 O8 124.1(4) . . ?
O7 C21 C9 123.9(4) . . ?
O8 C21 C9 112.0(4) . . ?

loop_
_geom_bond_atom_site_label_1
_geom_bond_atom_site_label_2
_geom_bond_distance
_geom_bond_site_symmetry_2
_geom_bond_publ_flag
S1 C1 1.719(4) . ?
S1 C14 1.737(4) . ?
S2 C6 1.716(4) . ?
S2 C7 1.737(4) . ?
O1 C15 1.211(5) . ?
O2 C15 1.324(5) . ?
O2 C16 1.456(6) . ?
O3 C17 1.200(5) . ?
O4 C17 1.341(5) . ?
O4 C18 1.444(6) . ?
O5 C19 1.183(6) . ?
O6 C19 1.318(7) . ?
O6 C20 1.459(6) . ?
O7 C21 1.200(5) . ?
O8 C21 1.326(5) . ?
O8 C22 1.444(6) . ?
C1 C2 1.347(7) . ?
C2 C3 1.433(6) . ?
C3 C14 1.383(6) . ?
C3 C4 1.414(6) . ?
C4 C7 1.401(6) . ?
C4 C5 1.429(6) . ?
C5 C6 1.349(6) . ?
C7 C8 1.436(6) . ?
C8 C13 1.406(6) . ?
C8 C9 1.428(6) . ?
C9 C10 1.385(6) . ?
C9 C21 1.498(6) . ?
C10 C11 1.400(6) . ?
C10 C19 1.506(6) . ?
C11 C12 1.394(6) . ?
C11 C17 1.486(6) . ?
C12 C13 1.426(5) . ?
C12 C15 1.499(6) . ?
C13 C14 1.447(5) . ?

loop_
_cod_related_entry_id
_cod_related_entry_database
_cod_related_entry_code
1 ChemSpider 30652810
